data_4319769
loop_
_publ_author_name
'F. Albert Cotton'
'Lee M. Daniels'
'Peng Lei'
'Carlos A. Murillo'
'Xiaoping Wang'

_publ_section_title
;
 Di- and Trinuclear Complexes with the Mono- and Dianion of
 2,6-Bis(phenylamino)pyridine: High-Field Displacement of Chemical Shifts
 Due to the Magnetic Anisotropy of Quadruple Bonds
;
_journal_name_full 'Inorganic Chemistry'
_journal_page_first 2778
_journal_page_last 2784
_journal_paper_doi 10.1021/ic001376g
_journal_volume 40
_journal_year 2001
_chemical_compound_source synthesis
_chemical_formula_moiety 'C68 H56 Cr2 N12, C6 H14'
_chemical_formula_structural Cr2(C17H14N3)4.C6H14
_chemical_formula_sum 'C74 H70 Cr2 N12'
_chemical_formula_weight 1231.42
_chemical_name_systematic
; 
 ? 
;
_space_group_IT_number 15
_symmetry_cell_setting monoclinic
_symmetry_space_group_name_Hall '-C 2yc'
_symmetry_space_group_name_H-M 'C 1 2/c 1'
_atom_sites_solution_hydrogens geom
_atom_sites_solution_primary direct
_atom_sites_solution_secondary difmap
_audit_creation_method SHELXL
_cell_angle_alpha 90.00
_cell_angle_beta 108.03(3)
_cell_angle_gamma 90.00
_cell_formula_units_Z 4
_cell_length_a 14.521(5)
_cell_length_b 25.003(5)
_cell_length_c 17.664(4)
_cell_measurement_reflns_used 238
_cell_measurement_temperature 213(2)
_cell_measurement_theta_max 20.8
_cell_measurement_theta_min 10.1
_cell_volume 6098(3)
_computing_cell_refinement MADNES
_computing_data_collection MADNES
_computing_data_reduction PROCOR
_computing_molecular_graphics 'XP (Siemens, 1993)'
_computing_publication_material 'SHELXL-93 (Sheldrick, 1993)'
_computing_structure_refinement 'SHELXL-93 (Sheldrick, 1993)'
_computing_structure_solution 'SHELXS-86 (Sheldrick, 1990)'
_diffrn_ambient_temperature 213(2)
_diffrn_measurement_device 'Nonius FAST area detector'
_diffrn_measurement_method \w-scans
_diffrn_radiation_monochromator graphite
_diffrn_radiation_source 'fine-focus sealed tube'
_diffrn_radiation_type MoK\a
_diffrn_radiation_wavelength 0.71073
_diffrn_reflns_av_R_equivalents 0.1118
_diffrn_reflns_av_sigmaI/netI 0.0746
_diffrn_reflns_limit_h_max 15
_diffrn_reflns_limit_h_min -17
_diffrn_reflns_limit_k_max 29
_diffrn_reflns_limit_k_min -29
_diffrn_reflns_limit_l_max 21
_diffrn_reflns_limit_l_min -20
_diffrn_reflns_number 16600
_diffrn_reflns_theta_max 25.16
_diffrn_reflns_theta_min 2.33
_diffrn_standards_number 0
_exptl_absorpt_coefficient_mu 0.413
_exptl_absorpt_correction_type none
_exptl_crystal_colour red
_exptl_crystal_density_diffrn 1.341
_exptl_crystal_density_meas ?
_exptl_crystal_description block
_exptl_crystal_F_000 2584
_exptl_crystal_size_max 0.33
_exptl_crystal_size_mid 0.22
_exptl_crystal_size_min 0.16
_refine_diff_density_max 0.585
_refine_diff_density_min -0.535
_refine_diff_density_rms 0.101
_refine_ls_extinction_method none
_refine_ls_goodness_of_fit_all 1.122
_refine_ls_goodness_of_fit_obs 1.104
_refine_ls_hydrogen_treatment mixed
_refine_ls_matrix_type full
_refine_ls_number_parameters 415
_refine_ls_number_reflns 5319
_refine_ls_number_restraints 1
_refine_ls_restrained_S_all 1.149
_refine_ls_restrained_S_obs 1.104
_refine_ls_R_factor_all 0.1099
_refine_ls_R_factor_obs 0.0802
_refine_ls_shift/esd_max -0.032
_refine_ls_shift/esd_mean 0.001
_refine_ls_structure_factor_coef Fsqd
_refine_ls_weighting_details 'w=1/[\s^2^(Fo^2^)+(0.1000P)^2^+32.0000P] where P=(Fo^2^+2Fc^2^)/3'
_refine_ls_weighting_scheme calc
_refine_ls_wR_factor_all 0.2425
_refine_ls_wR_factor_obs 0.2033
_reflns_number_observed 4117
_reflns_number_total 5337
_reflns_observed_criterion >2sigma(I)
_cod_data_source_file ic001376g_3.cif
_cod_data_source_block str3193
_cod_depositor_comments
;
The following automatic conversions were performed:

'_exptl_crystal_density_meas' value 'not measured' was changed to '?'
- the value is perceived as not measured.

Automatic conversion script
Id: cif_fix_values 3008 2015-01-20 13:52:24Z robertas 

The following automatic conversions were performed:

'_refine_ls_weighting_scheme' value 'calc
w=1/[\s^2^(Fo^2^)+(0.1000P)^2^+32.0000P] where P=(Fo^2^+2Fc^2^)/3'
was changed to 'calc'. New tag '_refine_ls_weighting_details' was
created. The value of the new tag was set to
'w=1/[\s^2^(Fo^2^)+(0.1000P)^2^+32.0000P] where P=(Fo^2^+2Fc^2^)/3'.

Automatic conversion script
Id: cif_fix_values 3143 2015-03-26 13:38:13Z robertas 
;
_cod_original_cell_volume 6098.6(26)
_cod_database_code 4319769

loop_
_symmetry_equiv_pos_as_xyz
'x, y, z'
'-x, y, -z+1/2'
'x+1/2, y+1/2, z'
'-x+1/2, y+1/2, -z+1/2'
'-x, -y, -z'
'x, -y, z-1/2'
'-x+1/2, -y+1/2, -z'
'x+1/2, -y+1/2, z-1/2'

loop_
_atom_site_aniso_label
_atom_site_aniso_U_11
_atom_site_aniso_U_22
_atom_site_aniso_U_33
_atom_site_aniso_U_23
_atom_site_aniso_U_13
_atom_site_aniso_U_12
Cr1 0.0236(6) 0.0181(5) 0.0375(6) 0.000 0.0100(4) 0.000
Cr2 0.0258(6) 0.0174(5) 0.0367(6) 0.000 0.0102(5) 0.000
N1 0.028(2) 0.021(2) 0.042(2) 0.000(2) 0.010(2) 0.001(2)
N2 0.030(2) 0.022(2) 0.041(2) 0.002(2) 0.011(2) -0.003(2)
N3 0.045(3) 0.026(2) 0.037(2) 0.001(2) 0.016(2) -0.004(2)
N4 0.029(2) 0.025(2) 0.054(3) -0.008(2) 0.013(2) -0.002(2)
N5 0.029(2) 0.026(2) 0.036(2) -0.003(2) 0.008(2) -0.001(2)
N6 0.023(2) 0.024(2) 0.039(2) -0.001(2) 0.006(2) 0.004(2)
C1 0.038(3) 0.021(2) 0.047(3) 0.005(2) 0.018(2) 0.002(2)
C2 0.052(3) 0.029(3) 0.063(4) -0.010(3) 0.019(3) -0.004(3)
C3 0.089(5) 0.033(3) 0.076(4) -0.017(3) 0.044(4) -0.006(3)
C4 0.106(6) 0.037(3) 0.083(5) 0.010(3) 0.059(5) 0.022(4)
C5 0.082(5) 0.071(5) 0.077(5) 0.028(4) 0.036(4) 0.054(4)
C6 0.049(3) 0.060(4) 0.050(3) 0.009(3) 0.018(3) 0.022(3)
C7 0.027(2) 0.025(2) 0.034(2) -0.002(2) 0.013(2) 0.000(2)
C8 0.038(3) 0.030(3) 0.045(3) -0.001(2) 0.017(2) 0.002(2)
C9 0.043(3) 0.041(3) 0.045(3) -0.001(2) 0.020(2) -0.003(2)
C10 0.049(3) 0.029(3) 0.041(3) 0.005(2) 0.018(2) -0.006(2)
C11 0.030(3) 0.024(2) 0.039(3) 0.001(2) 0.013(2) -0.002(2)
C12 0.035(3) 0.025(2) 0.047(3) 0.006(2) 0.015(2) 0.001(2)
C13 0.041(3) 0.036(3) 0.052(3) -0.003(2) 0.010(3) 0.002(2)
C14 0.069(4) 0.030(3) 0.071(4) -0.003(3) 0.009(3) 0.000(3)
C15 0.074(5) 0.036(3) 0.079(5) 0.019(3) 0.010(4) 0.002(3)
C16 0.063(4) 0.046(3) 0.048(3) 0.015(3) 0.004(3) 0.003(3)
C17 0.051(3) 0.033(3) 0.049(3) 0.000(2) 0.013(3) 0.001(3)
C18 0.038(3) 0.025(2) 0.046(3) -0.002(2) 0.014(2) -0.001(2)
C19 0.051(3) 0.037(3) 0.079(4) -0.005(3) 0.043(3) -0.006(3)
C20 0.060(4) 0.043(3) 0.116(6) -0.018(4) 0.051(4) -0.020(3)
C21 0.064(4) 0.029(3) 0.097(5) -0.008(3) 0.039(4) -0.011(3)
C22 0.054(4) 0.028(3) 0.068(4) 0.005(3) 0.025(3) 0.006(3)
C23 0.035(3) 0.029(3) 0.054(3) 0.001(2) 0.013(2) 0.004(2)
C24 0.032(3) 0.026(2) 0.043(3) -0.005(2) 0.012(2) 0.000(2)
C25 0.037(3) 0.033(3) 0.058(3) -0.017(3) 0.008(3) -0.007(2)
C26 0.039(3) 0.045(3) 0.059(4) -0.012(3) -0.004(3) 0.000(3)
C27 0.036(3) 0.036(3) 0.052(3) -0.002(2) 0.000(2) 0.003(2)
C28 0.029(2) 0.033(3) 0.037(3) 0.001(2) 0.010(2) -0.001(2)
C29 0.026(2) 0.023(2) 0.040(3) -0.001(2) 0.002(2) 0.002(2)
C30 0.039(3) 0.036(3) 0.049(3) 0.000(2) 0.018(2) 0.006(2)
C31 0.039(3) 0.049(3) 0.064(4) -0.007(3) 0.025(3) 0.011(3)
C32 0.047(4) 0.032(3) 0.075(4) -0.006(3) 0.015(3) 0.009(3)
C33 0.047(3) 0.028(3) 0.070(4) 0.009(3) 0.009(3) 0.005(2)
C34 0.034(3) 0.035(3) 0.047(3) 0.002(2) 0.010(2) 0.004(2)

loop_
_atom_site_label
_atom_site_type_symbol
_atom_site_fract_x
_atom_site_fract_y
_atom_site_fract_z
_atom_site_U_iso_or_equiv
_atom_site_thermal_displace_type
_atom_site_occupancy
_atom_site_calc_flag
_atom_site_refinement_flags
_atom_site_disorder_group
Cr1 Cr 0.0000 -0.03178(4) -0.2500 0.0263(3) Uani 1 d S .
Cr2 Cr 0.0000 -0.10675(4) -0.2500 0.0265(3) Uani 1 d S .
N1 N -0.0794(3) -0.02766(15) -0.1716(2) 0.0306(9) Uani 1 d . .
N2 N -0.0669(3) -0.1187(2) -0.1655(2) 0.0308(9) Uani 1 d . .
N3 N -0.0536(3) -0.2109(2) -0.1731(3) 0.0352(10) Uani 1 d . .
H3N H -0.0771(40) -0.2128(21) -0.2242(34) 0.035 Uiso 1 d . .
N4 N 0.0955(3) 0.0707(2) -0.1654(3) 0.0359(10) Uani 1 d . .
H4N H 0.0462(44) 0.0648(23) -0.1641(34) 0.036 Uiso 1 d . .
N5 N 0.1246(3) -0.0194(2) -0.1607(2) 0.0311(9) Uani 1 d . .
N6 N 0.1354(3) -0.10961(15) -0.1666(2) 0.0293(9) Uani 1 d . .
C1 C -0.1186(4) 0.0192(2) -0.1473(3) 0.0343(11) Uani 1 d . .
C2 C -0.0708(5) 0.0453(2) -0.0770(4) 0.0480(14) Uani 1 d . .
H2 H -0.0080(5) 0.0340(2) -0.0480(4) 0.058 Uiso 1 calc R .
C3 C -0.1112(6) 0.0868(2) -0.0480(4) 0.062(2) Uani 1 d . .
H3 H -0.0769(6) 0.1034(2) 0.0002(4) 0.074 Uiso 1 calc R .
C4 C -0.2009(7) 0.1037(3) -0.0892(5) 0.069(2) Uani 1 d . .
H4 H -0.2296(7) 0.1316(3) -0.0689(5) 0.082 Uiso 1 calc R .
C5 C -0.2507(6) 0.0804(3) -0.1607(5) 0.074(2) Uani 1 d . .
H5 H -0.3124(6) 0.0931(3) -0.1897(5) 0.088 Uiso 1 calc R .
C6 C -0.2094(5) 0.0376(3) -0.1903(4) 0.052(2) Uani 1 d . .
H6 H -0.2433(5) 0.0216(3) -0.2392(4) 0.063 Uiso 1 calc R .
C7 C -0.0997(3) -0.0730(2) -0.1406(3) 0.0278(10) Uani 1 d . .
C8 C -0.1514(4) -0.0770(2) -0.0838(3) 0.0368(12) Uani 1 d . .
H8 H -0.1751(4) -0.0462(2) -0.0657(3) 0.044 Uiso 1 calc R .
C9 C -0.1655(4) -0.1263(2) -0.0563(3) 0.0412(12) Uani 1 d . .
H9 H -0.1992(4) -0.1290(2) -0.0188(3) 0.049 Uiso 1 calc R .
C10 C -0.1316(4) -0.1725(2) -0.0822(3) 0.0388(12) Uani 1 d . .
H10 H -0.1403(4) -0.2063(2) -0.0620(3) 0.047 Uiso 1 calc R .
C11 C -0.0856(3) -0.1669(2) -0.1375(3) 0.0305(10) Uani 1 d . .
C12 C -0.0367(4) -0.2622(2) -0.1381(3) 0.0349(11) Uani 1 d . .
C13 C -0.0606(4) -0.3068(2) -0.1853(4) 0.0440(13) Uani 1 d . .
H13 H -0.0928(4) -0.3032(2) -0.2401(4) 0.053 Uiso 1 calc R .
C14 C -0.0371(5) -0.3578(2) -0.1522(4) 0.059(2) Uani 1 d . .
H14 H -0.0524(5) -0.3881(2) -0.1852(4) 0.071 Uiso 1 calc R .
C15 C 0.0077(5) -0.3640(3) -0.0727(4) 0.066(2) Uani 1 d . .
H15 H 0.0224(5) -0.3983(3) -0.0506(4) 0.079 Uiso 1 calc R .
C16 C 0.0313(5) -0.3192(2) -0.0254(4) 0.055(2) Uani 1 d . .
H16 H 0.0630(5) -0.3232(2) 0.0294(4) 0.066 Uiso 1 calc R .
C17 C 0.0094(4) -0.2682(2) -0.0568(3) 0.0450(13) Uani 1 d . .
H17 H 0.0255(4) -0.2380(2) -0.0235(3) 0.054 Uiso 1 calc R .
C18 C 0.1128(4) 0.1259(2) -0.1535(3) 0.0361(11) Uani 1 d . .
C19 C 0.1985(5) 0.1490(2) -0.1558(4) 0.051(2) Uani 1 d . .
H19 H 0.2464(5) 0.1278(2) -0.1667(4) 0.061 Uiso 1 calc R .
C20 C 0.2134(5) 0.2031(3) -0.1422(5) 0.068(2) Uani 1 d . .
H20 H 0.2723(5) 0.2183(3) -0.1428(5) 0.081 Uiso 1 calc R .
C21 C 0.1444(5) 0.2348(2) -0.1278(5) 0.060(2) Uani 1 d . .
H21 H 0.1567(5) 0.2713(2) -0.1165(5) 0.072 Uiso 1 calc R .
C22 C 0.0570(5) 0.2132(2) -0.1299(4) 0.0486(14) Uani 1 d . .
H22 H 0.0077(5) 0.2351(2) -0.1230(4) 0.058 Uiso 1 calc R .
C23 C 0.0421(4) 0.1587(2) -0.1422(3) 0.0394(12) Uani 1 d . .
H23 H -0.0177(4) 0.1439(2) -0.1430(3) 0.047 Uiso 1 calc R .
C24 C 0.1607(4) 0.0298(2) -0.1338(3) 0.0335(11) Uani 1 d . .
C25 C 0.2516(4) 0.0362(2) -0.0813(3) 0.0444(14) Uani 1 d . .
H25 H 0.2752(4) 0.0703(2) -0.0623(3) 0.053 Uiso 1 calc R .
C26 C 0.3083(4) -0.0099(2) -0.0567(4) 0.052(2) Uani 1 d . .
H26 H 0.3714(4) -0.0065(2) -0.0214(4) 0.062 Uiso 1 calc R .
C27 C 0.2738(4) -0.0591(2) -0.0829(3) 0.0442(13) Uani 1 d . .
H27 H 0.3126(4) -0.0896(2) -0.0654(3) 0.053 Uiso 1 calc R .
C28 C 0.1799(4) -0.0645(2) -0.1363(3) 0.0333(11) Uani 1 d . .
C29 C 0.1940(3) -0.1567(2) -0.1574(3) 0.0314(11) Uani 1 d . .
C30 C 0.2609(4) -0.1617(2) -0.1981(3) 0.0405(12) Uani 1 d . .
H30 H 0.2726(4) -0.1330(2) -0.2283(3) 0.049 Uiso 1 calc R .
C31 C 0.3107(4) -0.2095(2) -0.1941(4) 0.0489(14) Uani 1 d . .
H31 H 0.3570(4) -0.2128(2) -0.2210(4) 0.059 Uiso 1 calc R .
C32 C 0.2936(4) -0.2520(2) -0.1517(4) 0.052(2) Uani 1 d . .
H32 H 0.3261(4) -0.2845(2) -0.1513(4) 0.063 Uiso 1 calc R .
C33 C 0.2291(4) -0.2470(2) -0.1099(4) 0.0503(15) Uani 1 d . .
H33 H 0.2179(4) -0.2760(2) -0.0800(4) 0.060 Uiso 1 calc R .
C34 C 0.1797(4) -0.1989(2) -0.1117(3) 0.0395(12) Uani 1 d . .
H34 H 0.1366(4) -0.1952(2) -0.0817(3) 0.047 Uiso 1 calc R .
C1S C -0.0612(19) -0.3786(11) 0.1638(21) 0.119(9) Uiso 0.53(3) d P .
C2S C -0.0698(13) -0.3915(8) 0.1028(11) 0.077(8) Uiso 0.56(5) d P .
C3S C -0.0899(22) -0.4449(12) 0.1440(16) 0.081(12) Uiso 0.33(3) d P .
C4S C 0.0102(15) -0.4719(10) 0.1286(14) 0.053(9) Uiso 0.34(4) d P .
C5S C -0.0025(10) -0.4933(7) 0.1565(9) 0.082(6) Uiso 0.72(4) d P .
C6S C -0.0366(49) -0.4232(29) 0.1209(33) 0.134(30) Uiso 0.28(6) d P .
C7S C -0.0350(74) -0.3971(40) 0.2118(66) 0.115(41) Uiso 0.13(4) d P .
C8S C 0.0000 -0.4802(31) 0.2500 0.139(37) Uiso 0.25(5) d SP .

loop_
_atom_type_symbol
_atom_type_description
_atom_type_scat_dispersion_real
_atom_type_scat_dispersion_imag
_atom_type_scat_source
C C 0.0033 0.0016 'International Tables Vol C Tables 4.2.6.8 and 6.1.1.4'
H H 0.0000 0.0000 'International Tables Vol C Tables 4.2.6.8 and 6.1.1.4'
N N 0.0061 0.0033 'International Tables Vol C Tables 4.2.6.8 and 6.1.1.4'
Cr Cr 0.3209 0.6236 'International Tables Vol C Tables 4.2.6.8 and 6.1.1.4'

loop_
_geom_angle_atom_site_label_1
_geom_angle_atom_site_label_2
_geom_angle_atom_site_label_3
_geom_angle
_geom_angle_site_symmetry_1
_geom_angle_site_symmetry_3
_geom_angle_publ_flag
Cr2 Cr1 N5 98.82(11) . . y
Cr2 Cr1 N5 98.82(11) . 2_554 ?
N5 Cr1 N5 162.4(2) . 2_554 y
Cr2 Cr1 N1 92.86(11) . 2_554 y
N5 Cr1 N1 88.0(2) . 2_554 y
N5 Cr1 N1 91.1(2) 2_554 2_554 y
Cr2 Cr1 N1 92.86(11) . . ?
N5 Cr1 N1 91.1(2) . . ?
N5 Cr1 N1 88.0(2) 2_554 . ?
N1 Cr1 N1 174.3(2) 2_554 . y
Cr2 Cr1 H4N 148.9(12) . . ?
N5 Cr1 H4N 56.1(12) . . ?
N5 Cr1 H4N 107.2(12) 2_554 . ?
N1 Cr1 H4N 103.3(12) 2_554 . ?
N1 Cr1 H4N 71.6(12) . . ?
Cr2 Cr1 N4 146.50(9) . . ?
N5 Cr1 N4 48.12(14) . . ?
N5 Cr1 N4 114.32(14) 2_554 . ?
N1 Cr1 N4 91.33(14) 2_554 . ?
N1 Cr1 N4 83.89(14) . . ?
H4N Cr1 N4 13.6(12) . . ?
Cr1 Cr2 N2 98.43(11) . . y
Cr1 Cr2 N2 98.43(11) . 2_554 ?
N2 Cr2 N2 163.1(2) . 2_554 y
Cr1 Cr2 N6 91.99(11) . . y
N2 Cr2 N6 92.1(2) . . y
N2 Cr2 N6 87.3(2) 2_554 . y
Cr1 Cr2 N6 91.99(11) . 2_554 ?
N2 Cr2 N6 87.3(2) . 2_554 ?
N2 Cr2 N6 92.1(2) 2_554 2_554 ?
N6 Cr2 N6 176.0(2) . 2_554 y
Cr1 Cr2 H3N 153.3(11) . . ?
N2 Cr2 H3N 57.9(11) . . ?
N2 Cr2 H3N 105.6(11) 2_554 . ?
N6 Cr2 H3N 100.4(11) . . ?
N6 Cr2 H3N 75.9(11) 2_554 . ?
Cr1 Cr2 N3 145.91(8) . . ?
N2 Cr2 N3 47.52(13) . . ?
N2 Cr2 N3 115.63(14) 2_554 . ?
N6 Cr2 N3 88.37(14) . . ?
N6 Cr2 N3 88.34(14) 2_554 . ?
H3N Cr2 N3 15.9(11) . . ?
C7 N1 C1 114.7(4) . . ?
C7 N1 Cr1 118.3(3) . . ?
C1 N1 Cr1 127.0(3) . . ?
C11 N2 C7 119.7(4) . . ?
C11 N2 Cr2 126.1(3) . . ?
C7 N2 Cr2 114.0(3) . . ?
C12 N3 C11 123.3(4) . . ?
C12 N3 Cr2 155.3(3) . . ?
C11 N3 Cr2 73.0(3) . . ?
C24 N4 C18 126.5(4) . . ?
C24 N4 Cr1 74.3(3) . . ?
C18 N4 Cr1 157.4(3) . . ?
C24 N5 C28 120.5(4) . . ?
C24 N5 Cr1 124.4(3) . . ?
C28 N5 Cr1 114.4(3) . . ?
C28 N6 C29 117.1(4) . . ?
C28 N6 Cr2 119.7(3) . . ?
C29 N6 Cr2 120.8(3) . . ?
C6 C1 C2 117.8(5) . . ?
C6 C1 N1 120.6(5) . . ?
C2 C1 N1 121.4(5) . . ?
C3 C2 C1 122.6(6) . . ?
C4 C3 C2 119.4(7) . . ?
C3 C4 C5 120.6(6) . . ?
C4 C5 C6 120.0(6) . . ?
C1 C6 C5 119.5(6) . . ?
N1 C7 N2 116.0(4) . . ?
N1 C7 C8 125.3(4) . . ?
N2 C7 C8 118.7(4) . . ?
C9 C8 C7 118.9(5) . . ?
C8 C9 C10 121.8(5) . . ?
C11 C10 C9 117.2(5) . . ?
C10 C11 N2 123.6(5) . . ?
C10 C11 N3 123.0(4) . . ?
N2 C11 N3 113.4(4) . . ?
C13 C12 C17 119.4(5) . . ?
C13 C12 N3 119.7(5) . . ?
C17 C12 N3 120.8(5) . . ?
C12 C13 C14 120.2(5) . . ?
C15 C14 C13 120.8(6) . . ?
C14 C15 C16 118.9(6) . . ?
C15 C16 C17 121.5(6) . . ?
C16 C17 C12 119.2(5) . . ?
C23 C18 C19 118.4(5) . . ?
C23 C18 N4 119.9(5) . . ?
C19 C18 N4 121.6(5) . . ?
C20 C19 C18 119.8(6) . . ?
C21 C20 C19 121.3(6) . . ?
C20 C21 C22 119.6(5) . . ?
C21 C22 C23 119.4(6) . . ?
C18 C23 C22 121.4(5) . . ?
N5 C24 C25 121.9(5) . . ?
N5 C24 N4 112.6(4) . . ?
C25 C24 N4 125.5(5) . . ?
C24 C25 C26 117.6(5) . . ?
C27 C26 C25 121.4(5) . . ?
C26 C27 C28 119.6(5) . . ?
N6 C28 N5 114.0(4) . . ?
N6 C28 C27 127.0(5) . . ?
N5 C28 C27 119.0(5) . . ?
C30 C29 C34 119.4(5) . . ?
C30 C29 N6 120.3(5) . . ?
C34 C29 N6 120.2(5) . . ?
C29 C30 C31 119.4(5) . . ?
C32 C31 C30 121.2(6) . . ?
C31 C32 C33 119.8(5) . . ?
C32 C33 C34 120.0(6) . . ?
C29 C34 C33 120.1(5) . . ?
C7S C1S C2S 129.6(70) . . ?
C7S C1S C6S 89.9(70) . . ?
C2S C1S C6S 39.8(24) . . ?
C7S C1S C3S 73.4(62) . . ?
C2S C1S C3S 64.5(20) . . ?
C6S C1S C3S 40.3(24) . . ?
C6S C2S C1S 91.3(39) . . ?
C6S C2S C3S 43.7(40) . . ?
C1S C2S C3S 77.2(20) . . ?
C6S C2S C7S 68.3(46) . . ?
C1S C2S C7S 23.1(33) . . ?
C3S C2S C7S 59.1(32) . . ?
C6S C3S C2S 35.0(41) . . ?
C6S C3S C4S 54.1(43) . . ?
C2S C3S C4S 88.5(20) . . ?
C6S C3S C7S 71.9(48) . . ?
C2S C3S C7S 67.7(41) . . ?
C4S C3S C7S 98.8(38) . . ?
C6S C3S C5S 79.8(45) . . ?
C2S C3S C5S 114.7(21) . . ?
C4S C3S C5S 26.6(8) . . ?
C7S C3S C5S 103.7(39) . . ?
C6S C3S C1S 56.9(40) . . ?
C2S C3S C1S 38.4(13) . . ?
C4S C3S C1S 104.5(21) . . ?
C7S C3S C1S 31.7(34) . . ?
C5S C3S C1S 122.0(20) . . ?
C5S C4S C6S 117.1(38) . . ?
C5S C4S C3S 77.9(23) . . ?
C6S C4S C3S 41.1(25) . . ?
C4S C5S C8S 123.3(33) . . ?
C4S C5S C3S 75.5(23) . . ?
C8S C5S C3S 77.2(21) . . ?
C4S C5S C6S 40.9(27) . . ?
C8S C5S C6S 94.1(32) . . ?
C3S C5S C6S 36.0(18) . . ?
C2S C6S C3S 101.2(68) . . ?
C2S C6S C4S 166.1(59) . . ?
C3S C6S C4S 84.8(52) . . ?
C2S C6S C1S 48.9(34) . . ?
C3S C6S C1S 82.7(45) . . ?
C4S C6S C1S 144.9(49) . . ?
C2S C6S C7S 81.7(55) . . ?
C3S C6S C7S 70.0(47) . . ?
C4S C6S C7S 112.2(56) . . ?
C1S C6S C7S 32.9(34) . . ?
C2S C6S C5S 164.7(61) . . ?
C3S C6S C5S 64.2(40) . . ?
C4S C6S C5S 21.9(17) . . ?
C1S C6S C5S 128.6(41) . . ?
C7S C6S C5S 96.6(48) . . ?
C1S C7S C7S 146.5(86) . 2 ?
C1S C7S C3S 74.9(65) . . ?
C7S C7S C3S 135.3(40) 2 . ?
C1S C7S C6S 57.3(62) . . ?
C7S C7S C6S 133.3(97) 2 . ?
C3S C7S C6S 38.1(28) . . ?
C1S C7S C2S 27.3(42) . . ?
C7S C7S C2S 151.9(100) 2 . ?
C3S C7S C2S 53.2(32) . . ?
C6S C7S C2S 30.1(29) . . ?
C5S C8S C5S 157.5(55) . 2 ?

loop_
_geom_bond_atom_site_label_1
_geom_bond_atom_site_label_2
_geom_bond_distance
_geom_bond_site_symmetry_2
_geom_bond_publ_flag
Cr1 Cr2 1.8747(14) . y
Cr1 N5 2.023(4) . y
Cr1 N5 2.023(4) 2_554 ?
Cr1 N1 2.062(4) 2_554 y
Cr1 N1 2.062(4) . ?
Cr1 H4N 2.82(6) . ?
Cr1 N4 3.072(4) . ?
Cr2 N2 2.040(4) . y
Cr2 N2 2.040(4) 2_554 ?
Cr2 N6 2.062(4) . y
Cr2 N6 2.062(4) 2_554 ?
Cr2 H3N 2.97(5) . ?
Cr2 N3 3.145(4) . ?
N1 C7 1.331(6) . ?
N1 C1 1.425(6) . ?
N2 C11 1.361(6) . ?
N2 C7 1.362(6) . ?
N3 C12 1.412(6) . ?
N3 C11 1.416(6) . ?
N4 C24 1.388(6) . ?
N4 C18 1.408(6) . ?
N5 C24 1.363(6) . ?
N5 C28 1.374(6) . ?
N6 C28 1.328(6) . ?
N6 C29 1.431(6) . ?
C1 C6 1.381(8) . ?
C1 C2 1.383(8) . ?
C2 C3 1.368(8) . ?
C3 C4 1.347(11) . ?
C4 C5 1.375(11) . ?
C5 C6 1.406(9) . ?
C7 C8 1.430(7) . ?
C8 C9 1.363(7) . ?
C9 C10 1.388(7) . ?
C10 C11 1.351(7) . ?
C12 C13 1.372(7) . ?
C12 C17 1.392(8) . ?
C13 C14 1.399(8) . ?
C14 C15 1.361(9) . ?
C15 C16 1.376(9) . ?
C16 C17 1.387(8) . ?
C18 C23 1.376(7) . ?
C18 C19 1.383(8) . ?
C19 C20 1.379(8) . ?
C20 C21 1.362(9) . ?
C21 C22 1.368(9) . ?
C22 C23 1.386(7) . ?
C24 C25 1.367(7) . ?
C25 C26 1.405(8) . ?
C26 C27 1.356(8) . ?
C27 C28 1.404(7) . ?
C29 C30 1.384(7) . ?
C29 C34 1.384(7) . ?
C30 C31 1.387(8) . ?
C31 C32 1.364(9) . ?
C32 C33 1.366(9) . ?
C33 C34 1.395(7) . ?
C1S C7S 0.94(10) . ?
C1S C2S 1.09(3) . ?
C1S C6S 1.45(7) . ?
C1S C3S 1.72(4) . ?
C2S C6S 0.93(7) . ?
C2S C3S 1.59(4) . ?
C2S C7S 1.84(11) . ?
C3S C6S 1.12(6) . ?
C3S C4S 1.70(4) . ?
C3S C7S 1.71(10) . ?
C3S C5S 1.72(3) . ?
C4S C5S 0.79(2) . ?
C4S C6S 1.38(8) . ?
C5S C8S 1.67(2) . ?
C5S C6S 1.88(8) . ?
C6S C7S 1.73(11) . ?
C7S C7S 1.41(22) 2 ?
C8S C5S 1.67(2) 2 ?
